data_4348334
loop_
_publ_author_name
'Sun, Zelin'
'Yue, Erlin'
'Qu, Mengnan'
'Oleynik, Irina V.'
'Oleynik, Ivan I.'
'Li, Kanshe'
'Liang, Tongling'
'Zhang, Wenjuan'
'Sun, Wen-Hua'

_publ_section_title
;
 8-(2-Cycloalkylphenylimino)-5,6,7-trihydro-quinolylnickel halides:
 polymerizing ethylene to highly branched and lower molecular weight
 polyethylenes
;
_journal_issue 3
_journal_name_full 'Inorganic Chemistry Frontiers'
_journal_page_first 223
_journal_paper_doi 10.1039/C4QI00162A
_journal_volume 2
_journal_year 2015
_chemical_formula_sum 'C27 H36 Br2 N2 Ni O'
_chemical_formula_weight 623.07
_space_group_IT_number 2
_space_group_name_Hall '-P 1'
_space_group_name_H-M_alt 'P -1'
_symmetry_cell_setting triclinic
_symmetry_space_group_name_H-M 'P -1'
_atom_sites_solution_hydrogens geom
_atom_sites_solution_primary direct
_atom_sites_solution_secondary difmap
_audit_creation_method SHELXL-97
_audit_update_record
;
2014-10-14 deposited with the CCDC.
2015-01-09 downloaded from the CCDC.
;
_cell_angle_alpha 89.36(3)
_cell_angle_beta 79.33(3)
_cell_angle_gamma 64.21(3)
_cell_formula_units_Z 2
_cell_length_a 10.197(2)
_cell_length_b 10.504(2)
_cell_length_c 14.735(3)
_cell_measurement_temperature 173(2)
_cell_measurement_theta_max 27.50
_cell_measurement_theta_min 2.26
_cell_volume 1392.2(6)
_computing_cell_refinement 'CrystalClear (Rigaku Inc., 2007)'
_computing_data_collection 'CrystalClear (Rigaku Inc., 2007)'
_computing_data_reduction 'CrystalClear (Rigaku Inc., 2007)'
_computing_molecular_graphics 'XP in Siemens SHELXTL (Sheldrick, 1994)'
_computing_publication_material 'SHELX97 (Sheldrick, 1997)'
_computing_structure_refinement 'SHELXL-97 (Sheldrick, 1997)'
_computing_structure_solution 'SHELXS-97 (Sheldrick, 1990)'
_diffrn_ambient_temperature 173(2)
_diffrn_measured_fraction_theta_full 0.992
_diffrn_measured_fraction_theta_max 0.992
_diffrn_measurement_device_type 'Saturn724+ CCD'
_diffrn_measurement_method '\w scans at fixed \c = 45\%'
_diffrn_radiation_monochromator graphite
_diffrn_radiation_source 'sealed tube'
_diffrn_radiation_type MoK\a
_diffrn_radiation_wavelength 0.71073
_diffrn_reflns_av_R_equivalents 0.0413
_diffrn_reflns_av_sigmaI/netI 0.0458
_diffrn_reflns_limit_h_max 13
_diffrn_reflns_limit_h_min -13
_diffrn_reflns_limit_k_max 13
_diffrn_reflns_limit_k_min -13
_diffrn_reflns_limit_l_max 18
_diffrn_reflns_limit_l_min -19
_diffrn_reflns_number 12586
_diffrn_reflns_theta_full 27.50
_diffrn_reflns_theta_max 27.50
_diffrn_reflns_theta_min 2.26
_diffrn_standards_decay_% none
_diffrn_standards_interval_count none
_diffrn_standards_interval_time none
_diffrn_standards_number none
_exptl_absorpt_coefficient_mu 3.588
_exptl_absorpt_correction_T_max 1.0000
_exptl_absorpt_correction_T_min 0.5743
_exptl_absorpt_correction_type empirical
_exptl_absorpt_process_details 'SADABS (Sheldrick, 1996)'
_exptl_crystal_colour yellow
_exptl_crystal_density_diffrn 1.486
_exptl_crystal_density_method 'not measured'
_exptl_crystal_description block
_exptl_crystal_F_000 636
_exptl_crystal_size_max 0.744
_exptl_crystal_size_mid 0.439
_exptl_crystal_size_min 0.143
_refine_diff_density_max 1.089
_refine_diff_density_min -0.982
_refine_diff_density_rms 0.111
_refine_ls_extinction_method none
_refine_ls_goodness_of_fit_ref 1.003
_refine_ls_hydrogen_treatment constr
_refine_ls_matrix_type full
_refine_ls_number_parameters 299
_refine_ls_number_reflns 6356
_refine_ls_number_restraints 0
_refine_ls_restrained_S_all 1.003
_refine_ls_R_factor_gt 0.0503
_refine_ls_shift/su_max 0.094
_refine_ls_shift/su_mean 0.001
_refine_ls_structure_factor_coef Fsqd
_refine_ls_weighting_details 'calc w=1/[\s^2^(Fo^2^)+(0.0817P)^2^+3.1520P] where P=(Fo^2^+2Fc^2^)/3'
_refine_ls_weighting_scheme calc
_refine_ls_wR_factor_gt 0.1402
_refine_ls_wR_factor_ref 0.1478
_reflns_number_gt 5532
_reflns_number_total 6356
_reflns_threshold_expression >2sigma(I)
_cod_data_source_file c4qi00162a2.cif
_cod_data_source_block Ni1
_cod_depositor_comments
;
The following automatic conversions were performed:

data item '_symmetry_cell_setting' value 'Triclinic' was changed to
'triclinic' in accordance with the
/home/saulius/struct/COD-crude-data/automatic-downloads/DataCite-retrospective/RSC/depositions/lib/dictionaries/cif_core.dic
dictionary named 'cif_core.dic' version 2.4.2 last updated on
2011-04-26.

Automatic conversion script
Id: cif_fix_values 6909 2019-04-08 15:41:33Z antanas 
;
_cod_original_cell_volume 1392.2(5)
_cod_original_sg_symbol_H-M P-1
_cod_database_code 4348334
_refine_ls_r_factor_ref 0.0590

loop_
_symmetry_equiv_pos_as_xyz
'x, y, z'
'-x, -y, -z'

loop_
_atom_site_label
_atom_site_type_symbol
_atom_site_fract_x
_atom_site_fract_y
_atom_site_fract_z
_atom_site_U_iso_or_equiv
_atom_site_adp_type
_atom_site_occupancy
_atom_site_symmetry_multiplicity
_atom_site_calc_flag
_atom_site_refinement_flags
Br1 Br 0.78377(5) 0.14406(4) 0.01568(3) 0.03334(13) Uani 1 1 d .
Ni1 Ni 0.77796(5) 0.20527(5) 0.17780(3) 0.02425(14) Uani 1 1 d .
N1 N 0.5681(4) 0.3613(3) 0.1809(2) 0.0252(7) Uani 1 1 d .
N2 N 0.6568(3) 0.1228(3) 0.2628(2) 0.0201(6) Uani 1 1 d .
C8 C 0.5163(4) 0.1968(4) 0.2743(3) 0.0227(7) Uani 1 1 d .
C11 C 0.7430(4) 0.0083(4) 0.4004(3) 0.0233(7) Uani 1 1 d .
C22 C 0.6934(4) 0.1512(4) 0.4524(3) 0.0248(7) Uani 1 1 d .
H22 H 0.6529 0.2265 0.4094 0.030 Uiso 1 1 calc R
C10 C 0.7204(4) -0.0045(4) 0.3101(2) 0.0195(7) Uani 1 1 d .
C15 C 0.7647(4) -0.1374(4) 0.2629(3) 0.0244(7) Uani 1 1 d .
C13 C 0.8505(5) -0.2480(4) 0.3987(3) 0.0301(8) Uani 1 1 d .
H13 H 0.8944 -0.3316 0.4294 0.036 Uiso 1 1 calc R
C9 C 0.4606(4) 0.3292(4) 0.2274(2) 0.0215(7) Uani 1 1 d .
C26 C 0.7646(6) 0.3147(5) 0.5319(4) 0.0505(13) Uani 1 1 d .
H26A H 0.7348 0.3862 0.4860 0.061 Uiso 1 1 calc R
H26B H 0.8469 0.3205 0.5555 0.061 Uiso 1 1 calc R
C4 C 0.3117(4) 0.4149(4) 0.2309(3) 0.0302(8) Uani 1 1 d .
C12 C 0.8103(5) -0.1165(4) 0.4428(3) 0.0285(8) Uani 1 1 d .
H12 H 0.8291 -0.1115 0.5031 0.034 Uiso 1 1 calc R
C16 C 0.7434(5) -0.1508(4) 0.1649(3) 0.0287(8) Uani 1 1 d .
H16 H 0.7164 -0.0562 0.1391 0.034 Uiso 1 1 calc R
C1 C 0.5296(6) 0.4794(4) 0.1375(3) 0.0387(10) Uani 1 1 d .
H1 H 0.6049 0.5031 0.1055 0.046 Uiso 1 1 calc R
C3 C 0.2729(5) 0.5378(5) 0.1847(3) 0.0392(11) Uani 1 1 d .
H3 H 0.1713 0.5993 0.1858 0.047 Uiso 1 1 calc R
C17 C 0.6177(6) -0.1906(6) 0.1633(4) 0.0481(12) Uani 1 1 d .
H17A H 0.5246 -0.1190 0.2020 0.058 Uiso 1 1 calc R
H17B H 0.6408 -0.2837 0.1889 0.058 Uiso 1 1 calc R
C21 C 0.8882(6) -0.2593(6) 0.1020(3) 0.0465(12) Uani 1 1 d .
H21A H 0.9691 -0.2312 0.1023 0.056 Uiso 1 1 calc R
H21B H 0.9179 -0.3541 0.1261 0.056 Uiso 1 1 calc R
C23 C 0.5686(6) 0.1778(5) 0.5366(3) 0.0411(11) Uani 1 1 d .
H23A H 0.4873 0.1647 0.5169 0.049 Uiso 1 1 calc R
H23B H 0.6072 0.1081 0.5823 0.049 Uiso 1 1 calc R
C7 C 0.4003(5) 0.1626(5) 0.3334(4) 0.0449(12) Uani 1 1 d .
H7A H 0.4399 0.0584 0.3348 0.054 Uiso 1 1 calc R
H7B H 0.3803 0.2032 0.3976 0.054 Uiso 1 1 calc R
C5 C 0.1960(5) 0.3747(5) 0.2848(4) 0.0473(13) Uani 1 1 d .
H5A H 0.1141 0.3990 0.2507 0.057 Uiso 1 1 calc R
H5B H 0.1539 0.4303 0.3456 0.057 Uiso 1 1 calc R
C25 C 0.6339(7) 0.3494(6) 0.6116(4) 0.0563(15) Uani 1 1 d .
H25A H 0.5959 0.4491 0.6361 0.068 Uiso 1 1 calc R
H25B H 0.6677 0.2878 0.6621 0.068 Uiso 1 1 calc R
C18 C 0.5975(10) -0.1979(9) 0.0623(5) 0.082(2) Uani 1 1 d .
H18A H 0.5184 -0.2282 0.0611 0.098 Uiso 1 1 calc R
H18B H 0.5648 -0.1021 0.0394 0.098 Uiso 1 1 calc R
C27 C 0.8192(5) 0.1684(5) 0.4848(4) 0.0404(11) Uani 1 1 d .
H27A H 0.8603 0.0960 0.5284 0.048 Uiso 1 1 calc R
H27B H 0.8999 0.1530 0.4308 0.048 Uiso 1 1 calc R
C6 C 0.2602(6) 0.2175(7) 0.3000(5) 0.0591(16) Uani 1 1 d .
H6A H 0.1861 0.2003 0.3454 0.071 Uiso 1 1 calc R
H6B H 0.2769 0.1637 0.2408 0.071 Uiso 1 1 calc R
C20 C 0.8647(9) -0.2659(7) 0.0030(4) 0.0656(19) Uani 1 1 d .
H20A H 0.8455 -0.1735 -0.0229 0.079 Uiso 1 1 calc R
H20B H 0.9566 -0.3392 -0.0356 0.079 Uiso 1 1 calc R
C2 C 0.3820(6) 0.5693(5) 0.1378(3) 0.0420(11) Uani 1 1 d .
H2 H 0.3569 0.6527 0.1054 0.050 Uiso 1 1 calc R
C24 C 0.5082(6) 0.3282(5) 0.5816(4) 0.0495(13) Uani 1 1 d .
H24A H 0.4285 0.3435 0.6363 0.059 Uiso 1 1 calc R
H24B H 0.4652 0.3981 0.5370 0.059 Uiso 1 1 calc R
C19 C 0.7384(12) -0.2993(9) -0.0016(5) 0.091(3) Uani 1 1 d .
H19A H 0.7636 -0.3974 0.0158 0.109 Uiso 1 1 calc R
H19B H 0.7220 -0.2942 -0.0659 0.109 Uiso 1 1 calc R
C14 C 0.8270(4) -0.2574(4) 0.3109(3) 0.0275(8) Uani 1 1 d .
H14 H 0.8538 -0.3481 0.2821 0.033 Uiso 1 1 calc R
Br2 Br 0.84822(5) 0.35396(5) 0.26103(4) 0.04184(15) Uani 1 1 d .
O1 O 0.9748(3) 0.0286(3) 0.1666(2) 0.0359(7) Uani 1 1 d .
H1A H 0.9842 -0.0017 0.2200 0.054 Uiso 1 1 d R
H1B H 0.9768 -0.0355 0.1307 0.054 Uiso 1 1 d R

loop_
_atom_site_aniso_label
_atom_site_aniso_U_11
_atom_site_aniso_U_22
_atom_site_aniso_U_33
_atom_site_aniso_U_23
_atom_site_aniso_U_13
_atom_site_aniso_U_12
Br1 0.0290(2) 0.0300(2) 0.0284(2) 0.00277(16) -0.00257(16) -0.00280(16)
Ni1 0.0216(2) 0.0186(2) 0.0283(3) 0.00302(18) 0.00025(19) -0.00714(19)
N1 0.0248(15) 0.0176(14) 0.0255(15) 0.0047(12) -0.0023(12) -0.0035(12)
N2 0.0226(14) 0.0171(13) 0.0200(14) 0.0029(11) -0.0042(11) -0.0081(12)
C8 0.0204(16) 0.0206(16) 0.0264(18) 0.0026(14) -0.0063(14) -0.0077(14)
C11 0.0226(17) 0.0196(16) 0.0241(17) 0.0024(14) -0.0029(14) -0.0068(14)
C22 0.0249(18) 0.0165(16) 0.0268(18) -0.0008(14) -0.0061(15) -0.0031(14)
C10 0.0187(16) 0.0177(15) 0.0212(16) 0.0044(13) -0.0041(13) -0.0072(13)
C15 0.0254(18) 0.0199(16) 0.0263(18) 0.0026(14) -0.0032(14) -0.0094(14)
C13 0.030(2) 0.0193(17) 0.037(2) 0.0087(15) -0.0064(17) -0.0074(15)
C9 0.0229(17) 0.0166(15) 0.0229(17) -0.0013(13) -0.0075(14) -0.0056(13)
C26 0.044(3) 0.037(2) 0.071(4) -0.010(2) -0.024(3) -0.013(2)
C4 0.0250(19) 0.0250(18) 0.039(2) -0.0029(16) -0.0124(16) -0.0070(15)
C12 0.034(2) 0.0242(18) 0.0249(18) 0.0060(15) -0.0098(16) -0.0088(16)
C16 0.041(2) 0.0239(18) 0.0271(19) 0.0051(15) -0.0101(17) -0.0183(17)
C1 0.047(3) 0.0224(19) 0.037(2) 0.0100(17) -0.001(2) -0.0088(18)
C3 0.039(2) 0.0240(19) 0.047(3) 0.0029(18) -0.022(2) -0.0025(18)
C17 0.048(3) 0.059(3) 0.049(3) 0.011(2) -0.022(2) -0.029(3)
C21 0.056(3) 0.045(3) 0.035(2) -0.008(2) -0.001(2) -0.021(2)
C23 0.044(3) 0.028(2) 0.040(2) -0.0055(18) 0.006(2) -0.012(2)
C7 0.024(2) 0.038(2) 0.067(3) 0.020(2) -0.005(2) -0.0114(19)
C5 0.022(2) 0.036(2) 0.081(4) 0.003(2) -0.011(2) -0.0094(18)
C25 0.075(4) 0.038(3) 0.043(3) -0.013(2) -0.018(3) -0.010(3)
C18 0.116(7) 0.103(6) 0.078(5) 0.037(4) -0.069(5) -0.077(6)
C27 0.032(2) 0.032(2) 0.052(3) -0.009(2) -0.015(2) -0.0070(18)
C6 0.036(3) 0.067(4) 0.087(4) 0.039(3) -0.025(3) -0.030(3)
C20 0.121(6) 0.053(3) 0.033(3) -0.003(2) 0.001(3) -0.054(4)
C2 0.051(3) 0.0233(19) 0.039(2) 0.0085(18) -0.014(2) -0.0029(19)
C24 0.051(3) 0.036(2) 0.047(3) -0.013(2) 0.011(2) -0.013(2)
C19 0.196(10) 0.089(5) 0.040(3) 0.012(3) -0.043(5) -0.103(7)
C14 0.0291(19) 0.0179(16) 0.0305(19) -0.0010(15) -0.0027(16) -0.0071(15)
Br2 0.0360(2) 0.0313(2) 0.0593(3) -0.0074(2) -0.0043(2) -0.01769(19)
O1 0.0286(15) 0.0264(14) 0.0365(16) 0.0048(12) -0.0092(13) 0.0037(12)

loop_
_atom_type_symbol
_atom_type_description
_atom_type_scat_dispersion_real
_atom_type_scat_dispersion_imag
_atom_type_scat_source
C C 0.0033 0.0016 'International Tables Vol C Tables 4.2.6.8 and 6.1.1.4'
H H 0.0000 0.0000 'International Tables Vol C Tables 4.2.6.8 and 6.1.1.4'
Br Br -0.2901 2.4595 'International Tables Vol C Tables 4.2.6.8 and 6.1.1.4'
N N 0.0061 0.0033 'International Tables Vol C Tables 4.2.6.8 and 6.1.1.4'
Ni Ni 0.3393 1.1124 'International Tables Vol C Tables 4.2.6.8 and 6.1.1.4'
O O 0.0106 0.0060 'International Tables Vol C Tables 4.2.6.8 and 6.1.1.4'

loop_
_geom_angle_atom_site_label_1
_geom_angle_atom_site_label_2
_geom_angle_atom_site_label_3
_geom_angle
O1 Ni1 N2 94.96(13)
O1 Ni1 N1 170.68(14)
N2 Ni1 N1 80.05(13)
O1 Ni1 Br2 95.52(10)
N2 Ni1 Br2 112.91(9)
N1 Ni1 Br2 93.68(10)
O1 Ni1 Br1 87.06(10)
N2 Ni1 Br1 108.64(9)
N1 Ni1 Br1 87.11(10)
Br2 Ni1 Br1 137.94(3)
C1 N1 C9 119.1(4)
C1 N1 Ni1 127.5(3)
C9 N1 Ni1 113.2(2)
C8 N2 C10 121.3(3)
C8 N2 Ni1 114.2(2)
C10 N2 Ni1 124.4(2)
N2 C8 C9 117.9(3)
N2 C8 C7 125.9(4)
C9 C8 C7 116.2(3)
C12 C11 C10 117.3(3)
C12 C11 C22 120.0(3)
C10 C11 C22 122.7(3)
C11 C22 C27 113.7(3)
C11 C22 C23 111.3(3)
C27 C22 C23 108.6(4)
C11 C22 H22 107.7
C27 C22 H22 107.7
C23 C22 H22 107.7
C11 C10 C15 122.3(3)
C11 C10 N2 118.5(3)
C15 C10 N2 119.1(3)
C14 C15 C10 117.2(3)
C14 C15 C16 120.7(3)
C10 C15 C16 122.1(3)
C14 C13 C12 120.2(4)
C14 C13 H13 119.9
C12 C13 H13 119.9
N1 C9 C4 122.2(3)
N1 C9 C8 114.3(3)
C4 C9 C8 123.5(4)
C27 C26 C25 112.2(5)
C27 C26 H26A 109.2
C25 C26 H26A 109.2
C27 C26 H26B 109.2
C25 C26 H26B 109.2
H26A C26 H26B 107.9
C9 C4 C3 118.2(4)
C9 C4 C5 120.0(4)
C3 C4 C5 121.8(4)
C13 C12 C11 121.3(4)
C13 C12 H12 119.3
C11 C12 H12 119.3
C17 C16 C15 111.5(4)
C17 C16 C21 110.2(4)
C15 C16 C21 111.5(4)
C17 C16 H16 107.8
C15 C16 H16 107.8
C21 C16 H16 107.8
N1 C1 C2 121.4(4)
N1 C1 H1 119.3
C2 C1 H1 119.3
C2 C3 C4 119.2(4)
C2 C3 H3 120.4
C4 C3 H3 120.4
C16 C17 C18 109.3(5)
C16 C17 H17A 109.8
C18 C17 H17A 109.8
C16 C17 H17B 109.8
C18 C17 H17B 109.8
H17A C17 H17B 108.3
C20 C21 C16 110.1(5)
C20 C21 H21A 109.6
C16 C21 H21A 109.6
C20 C21 H21B 109.6
C16 C21 H21B 109.6
H21A C21 H21B 108.2
C24 C23 C22 110.6(4)
C24 C23 H23A 109.5
C22 C23 H23A 109.5
C24 C23 H23B 109.5
C22 C23 H23B 109.5
H23A C23 H23B 108.1
C6 C7 C8 113.1(4)
C6 C7 H7A 109.0
C8 C7 H7A 109.0
C6 C7 H7B 109.0
C8 C7 H7B 109.0
H7A C7 H7B 107.8
C4 C5 C6 112.0(4)
C4 C5 H5A 109.2
C6 C5 H5A 109.2
C4 C5 H5B 109.2
C6 C5 H5B 109.2
H5A C5 H5B 107.9
C26 C25 C24 111.8(4)
C26 C25 H25A 109.3
C24 C25 H25A 109.3
C26 C25 H25B 109.3
C24 C25 H25B 109.3
H25A C25 H25B 107.9
C19 C18 C17 112.5(6)
C19 C18 H18A 109.1
C17 C18 H18A 109.1
C19 C18 H18B 109.1
C17 C18 H18B 109.1
H18A C18 H18B 107.8
C26 C27 C22 111.1(4)
C26 C27 H27A 109.4
C22 C27 H27A 109.4
C26 C27 H27B 109.4
C22 C27 H27B 109.4
H27A C27 H27B 108.0
C7 C6 C5 114.3(5)
C7 C6 H6A 108.7
C5 C6 H6A 108.7
C7 C6 H6B 108.7
C5 C6 H6B 108.7
H6A C6 H6B 107.6
C19 C20 C21 112.3(5)
C19 C20 H20A 109.1
C21 C20 H20A 109.1
C19 C20 H20B 109.1
C21 C20 H20B 109.1
H20A C20 H20B 107.9
C3 C2 C1 119.9(4)
C3 C2 H2 120.1
C1 C2 H2 120.1
C23 C24 C25 109.7(4)
C23 C24 H24A 109.7
C25 C24 H24A 109.7
C23 C24 H24B 109.7
C25 C24 H24B 109.7
H24A C24 H24B 108.2
C20 C19 C18 111.6(5)
C20 C19 H19A 109.3
C18 C19 H19A 109.3
C20 C19 H19B 109.3
C18 C19 H19B 109.3
H19A C19 H19B 108.0
C13 C14 C15 121.7(4)
C13 C14 H14 119.2
C15 C14 H14 119.2
Ni1 O1 H1A 109.3
Ni1 O1 H1B 109.9
H1A O1 H1B 109.4

loop_
_geom_bond_atom_site_label_1
_geom_bond_atom_site_label_2
_geom_bond_distance
Br1 Ni1 2.4642(9)
Ni1 O1 2.035(3)
Ni1 N2 2.044(3)
Ni1 N1 2.045(3)
Ni1 Br2 2.4079(9)
N1 C1 1.324(5)
N1 C9 1.351(5)
N2 C8 1.276(5)
N2 C10 1.445(4)
C8 C9 1.474(5)
C8 C7 1.505(6)
C11 C12 1.391(5)
C11 C10 1.409(5)
C11 C22 1.523(5)
C22 C27 1.528(6)
C22 C23 1.533(6)
C22 H22 1.0000
C10 C15 1.411(5)
C15 C14 1.394(5)
C15 C16 1.517(5)
C13 C14 1.370(6)
C13 C12 1.388(6)
C13 H13 0.9500
C9 C4 1.379(5)
C26 C27 1.514(6)
C26 C25 1.515(9)
C26 H26A 0.9900
C26 H26B 0.9900
C4 C3 1.386(6)
C4 C5 1.510(7)
C12 H12 0.9500
C16 C17 1.515(7)
C16 C21 1.546(7)
C16 H16 1.0000
C1 C2 1.385(7)
C1 H1 0.9500
C3 C2 1.362(8)
C3 H3 0.9500
C17 C18 1.547(8)
C17 H17A 0.9900
C17 H17B 0.9900
C21 C20 1.528(8)
C21 H21A 0.9900
C21 H21B 0.9900
C23 C24 1.530(6)
C23 H23A 0.9900
C23 H23B 0.9900
C7 C6 1.467(7)
C7 H7A 0.9900
C7 H7B 0.9900
C5 C6 1.520(7)
C5 H5A 0.9900
C5 H5B 0.9900
C25 C24 1.533(9)
C25 H25A 0.9900
C25 H25B 0.9900
C18 C19 1.508(12)
C18 H18A 0.9900
C18 H18B 0.9900
C27 H27A 0.9900
C27 H27B 0.9900
C6 H6A 0.9900
C6 H6B 0.9900
C20 C19 1.487(11)
C20 H20A 0.9900
C20 H20B 0.9900
C2 H2 0.9500
C24 H24A 0.9900
C24 H24B 0.9900
C19 H19A 0.9900
C19 H19B 0.9900
C14 H14 0.9500
O1 H1A 0.8516
O1 H1B 0.8517
